data_2208086
loop_
_publ_author_name
'Jin-Ting Liu'
'Yu-Chang Du'
'Lei Zhang'
'Yan-Jun Mao'
'Yun-Long Wu'

_publ_section_title
;
 Bis(\m-methyl
 mercaptoacetato-\k^2^<i>S</i>:<i>S</i>)bis[tricarbonyliron(I)]
;
_journal_coeditor_code HK6073
_journal_issue 2
_journal_name_full 'Acta Crystallographica Section E'
_journal_page_first m237
_journal_page_last m238
_journal_paper_doi 10.1107/S1600536806000298
_journal_volume 62
_journal_year 2006
_chemical_formula_iupac '[Fe2 (C3 H5 O2 S)2 (C O)6]'
_chemical_formula_moiety 'C12 H10 Fe2 O10 S2'
_chemical_formula_sum 'C12 H10 Fe2 O10 S2'
_chemical_formula_weight 490.02
_chemical_name_systematic
;
Bis(\m-methyl mercaptoacetato-\k^2^S:S)bis[tricarbonyliron(II)]
;
_space_group_IT_number 15
_symmetry_cell_setting monoclinic
_symmetry_space_group_name_Hall '-C 2yc'
_symmetry_space_group_name_H-M 'C 1 2/c 1'
_atom_sites_solution_hydrogens geom
_atom_sites_solution_primary direct
_atom_sites_solution_secondary difmap
_audit_creation_method SHELXL-97
_cell_angle_alpha 90.00
_cell_angle_beta 132.1890(10)
_cell_angle_gamma 90.00
_cell_formula_units_Z 4
_cell_length_a 24.339(4)
_cell_length_b 5.9939(9)
_cell_length_c 17.033(3)
_cell_measurement_reflns_used 1715
_cell_measurement_temperature 298(2)
_cell_measurement_theta_max 25.49
_cell_measurement_theta_min 2.26
_cell_volume 1841.1(5)
_computing_cell_refinement 'SAINT (Bruker, 1998)'
_computing_data_collection 'SMART (Bruker, 1998)'
_computing_data_reduction SAINT
_computing_molecular_graphics 'ORTEPIII (Burnett & Johnson, 1996)'
_computing_publication_material SHELXTL
_computing_structure_refinement 'SHELXL97 (Sheldrick, 1997)'
_computing_structure_solution 'SHELXS97 (Sheldrick, 1997)'
_diffrn_ambient_temperature 298(2)
_diffrn_measured_fraction_theta_full 0.998
_diffrn_measured_fraction_theta_max 0.998
_diffrn_measurement_device_type 'Bruker SMART CCD area-detector'
_diffrn_measurement_method '\f and \w'
_diffrn_radiation_monochromator graphite
_diffrn_radiation_source 'fine-focus sealed tube'
_diffrn_radiation_type MoK\a
_diffrn_radiation_wavelength 0.71073
_diffrn_reflns_av_R_equivalents 0.0347
_diffrn_reflns_av_sigmaI/netI 0.0308
_diffrn_reflns_limit_h_max 29
_diffrn_reflns_limit_h_min -14
_diffrn_reflns_limit_k_max 7
_diffrn_reflns_limit_k_min -6
_diffrn_reflns_limit_l_max 17
_diffrn_reflns_limit_l_min -20
_diffrn_reflns_number 4695
_diffrn_reflns_theta_full 25.49
_diffrn_reflns_theta_max 25.49
_diffrn_reflns_theta_min 2.26
_diffrn_standards_decay_% 0
_diffrn_standards_number 0
_exptl_absorpt_coefficient_mu 1.850
_exptl_absorpt_correction_T_max 0.533
_exptl_absorpt_correction_T_min 0.385
_exptl_absorpt_correction_type multi-scan
_exptl_absorpt_process_details '(SADABS; Sheldrick, 1996)'
_exptl_crystal_colour red
_exptl_crystal_density_diffrn 1.768
_exptl_crystal_density_method 'not measured'
_exptl_crystal_description block
_exptl_crystal_F_000 984
_exptl_crystal_size_max 0.58
_exptl_crystal_size_mid 0.45
_exptl_crystal_size_min 0.34
_refine_diff_density_max 0.465
_refine_diff_density_min -0.261
_refine_ls_extinction_coef 0.0246(10)
_refine_ls_extinction_expression Fc^*^=kFc[1+0.001xFc2^\l3^/sin(2\q)]^-1/4^
_refine_ls_extinction_method SHELXL97
_refine_ls_goodness_of_fit_ref 1.000
_refine_ls_hydrogen_treatment constr
_refine_ls_matrix_type full
_refine_ls_number_parameters 120
_refine_ls_number_reflns 1715
_refine_ls_number_restraints 0
_refine_ls_restrained_S_all 1.000
_refine_ls_R_factor_all 0.0299
_refine_ls_R_factor_gt 0.0273
_refine_ls_shift/su_max 0.001
_refine_ls_shift/su_mean 0.000
_refine_ls_structure_factor_coef Fsqd
_refine_ls_weighting_details 'calc w=1/[\s^2^(Fo^2^)+(0.045P)^2^+1.3935P] where P=(Fo^2^+2Fc^2^)/3'
_refine_ls_weighting_scheme calc
_refine_ls_wR_factor_gt 0.0725
_refine_ls_wR_factor_ref 0.0740
_reflns_number_gt 1602
_reflns_number_total 1715
_reflns_threshold_expression I>2\s(I)
_cod_data_source_file hk6073.cif
_cod_data_source_block I
_cod_original_sg_symbol_H-M 'C 2/c'
_cod_database_code 2208086
_cod_database_fobs_code 2208086

loop_
_symmetry_equiv_pos_as_xyz
'x, y, z'
'-x, y, -z+1/2'
'x+1/2, y+1/2, z'
'-x+1/2, y+1/2, -z+1/2'
'-x, -y, -z'
'x, -y, z-1/2'
'-x+1/2, -y+1/2, -z'
'x+1/2, -y+1/2, z-1/2'

loop_
_atom_site_label
_atom_site_fract_x
_atom_site_fract_y
_atom_site_fract_z
_atom_site_U_iso_or_equiv
_atom_site_adp_type
_atom_site_calc_flag
_atom_site_refinement_flags
_atom_site_occupancy
_atom_site_type_symbol
Fe1 0.933850(15) 0.29751(5) 0.16129(2) 0.02989(16) Uani d . 1 Fe
O1 0.80343(13) 0.0301(5) -0.00692(18) 0.0907(8) Uani d . 1 O
O2 0.93596(12) 0.6129(4) 0.03270(17) 0.0669(6) Uani d . 1 O
O3 0.86077(12) 0.6267(4) 0.19097(19) 0.0686(6) Uani d . 1 O
O4 0.88302(12) -0.1062(4) 0.38135(16) 0.0741(7) Uani d . 1 O
O5 0.81871(10) 0.1078(4) 0.23780(16) 0.0628(5) Uani d . 1 O
C1 0.94441(14) 0.1826(4) 0.3696(2) 0.0436(6) Uani d . 1 C
H1A 0.9846 0.1673 0.4456 0.052 Uiso calc R 1 H
H1B 0.9302 0.3385 0.3536 0.052 Uiso calc R 1 H
C2 0.87976(13) 0.0438(5) 0.33262(19) 0.0439(5) Uani d . 1 C
C3 0.75257(16) -0.0196(7) 0.1898(3) 0.0824(11) Uani d . 1 C
H3A 0.7548 -0.1584 0.1639 0.124 Uiso calc R 1 H
H3B 0.7100 0.0634 0.1319 0.124 Uiso calc R 1 H
H3C 0.7488 -0.0486 0.2415 0.124 Uiso calc R 1 H
C4 0.85337(14) 0.1338(5) 0.0565(2) 0.0487(6) Uani d . 1 C
C5 0.93573(13) 0.4910(4) 0.08332(18) 0.0423(5) Uani d . 1 C
C6 0.88950(12) 0.4984(4) 0.18017(18) 0.0414(5) Uani d . 1 C
S1 0.97455(3) 0.08719(9) 0.30169(4) 0.03411(18) Uani d . 1 S

loop_
_atom_site_aniso_label
_atom_site_aniso_U_11
_atom_site_aniso_U_22
_atom_site_aniso_U_33
_atom_site_aniso_U_12
_atom_site_aniso_U_13
_atom_site_aniso_U_23
Fe1 0.0238(2) 0.0350(2) 0.0271(2) 0.00011(11) 0.01561(17) -0.00044(10)
O1 0.0569(13) 0.0960(17) 0.0680(14) -0.0357(13) 0.0210(12) -0.0290(13)
O2 0.0771(14) 0.0678(12) 0.0624(12) 0.0039(11) 0.0495(12) 0.0207(11)
O3 0.0616(13) 0.0582(12) 0.0944(16) 0.0091(10) 0.0558(13) -0.0100(11)
O4 0.0633(13) 0.0966(16) 0.0578(12) -0.0221(12) 0.0387(11) 0.0135(12)
O5 0.0363(9) 0.0668(12) 0.0676(12) 0.0017(9) 0.0277(9) 0.0134(10)
C1 0.0422(13) 0.0596(15) 0.0384(12) -0.0061(11) 0.0309(11) -0.0028(10)
C2 0.0405(13) 0.0586(14) 0.0433(13) -0.0028(11) 0.0325(11) -0.0026(11)
C3 0.0338(14) 0.080(2) 0.101(3) -0.0031(15) 0.0320(17) -0.001(2)
C4 0.0391(13) 0.0530(14) 0.0442(13) -0.0052(12) 0.0240(12) -0.0048(12)
C5 0.0357(12) 0.0500(13) 0.0363(11) 0.0046(10) 0.0222(10) 0.0035(10)
C6 0.0328(11) 0.0451(12) 0.0424(12) 0.0014(10) 0.0236(10) 0.0003(10)
S1 0.0326(3) 0.0373(3) 0.0368(3) -0.0007(2) 0.0250(3) 0.0027(2)

loop_
_atom_type_symbol
_atom_type_description
_atom_type_scat_dispersion_real
_atom_type_scat_dispersion_imag
_atom_type_scat_source
C C 0.0033 0.0016 'International Tables Vol C Tables 4.2.6.8 and 6.1.1.4'
H H 0.0000 0.0000 'International Tables Vol C Tables 4.2.6.8 and 6.1.1.4'
O O 0.0106 0.0060 'International Tables Vol C Tables 4.2.6.8 and 6.1.1.4'
S S 0.1246 0.1234 'International Tables Vol C Tables 4.2.6.8 and 6.1.1.4'
Fe Fe 0.3463 0.8444 'International Tables Vol C Tables 4.2.6.8 and 6.1.1.4'

loop_
_geom_angle_atom_site_label_1
_geom_angle_atom_site_label_2
_geom_angle_atom_site_label_3
_geom_angle_site_symmetry_1
_geom_angle_site_symmetry_3
_geom_angle
_geom_angle_publ_flag
C6 Fe1 C5 . . 90.94(11) yes
C6 Fe1 C4 . . 99.09(12) yes
C5 Fe1 C4 . . 99.77(12) yes
C6 Fe1 S1 . 2_755 158.81(8) yes
C5 Fe1 S1 . 2_755 93.26(8) yes
C4 Fe1 S1 . 2_755 100.64(9) yes
C6 Fe1 S1 . . 94.25(8) yes
C5 Fe1 S1 . . 159.51(8) yes
C4 Fe1 S1 . . 98.96(9) yes
S1 Fe1 S1 2_755 . 75.13(3) yes
C6 Fe1 Fe1 . 2_755 102.88(7) ?
C5 Fe1 Fe1 . 2_755 103.88(8) ?
C4 Fe1 Fe1 . 2_755 147.20(9) ?
S1 Fe1 Fe1 2_755 2_755 55.957(18) ?
S1 Fe1 Fe1 . 2_755 55.641(18) ?
C2 O5 C3 . . 116.9(2) ?
C2 C1 S1 . . 108.39(16) ?
C2 C1 H1A . . 110.0 ?
S1 C1 H1A . . 110.0 ?
C2 C1 H1B . . 110.0 ?
S1 C1 H1B . . 110.0 ?
H1A C1 H1B . . 108.4 ?
O4 C2 O5 . . 124.5(2) ?
O4 C2 C1 . . 124.7(2) ?
O5 C2 C1 . . 110.8(2) ?
O5 C3 H3A . . 109.5 ?
O5 C3 H3B . . 109.5 ?
H3A C3 H3B . . 109.5 ?
O5 C3 H3C . . 109.5 ?
H3A C3 H3C . . 109.5 ?
H3B C3 H3C . . 109.5 ?
O1 C4 Fe1 . . 178.5(3) ?
O2 C5 Fe1 . . 179.1(3) ?
O3 C6 Fe1 . . 179.2(2) ?
C1 S1 Fe1 . 2_755 112.97(8) ?
C1 S1 Fe1 . . 114.71(9) yes
Fe1 S1 Fe1 2_755 . 68.402(19) yes

loop_
_geom_bond_atom_site_label_1
_geom_bond_atom_site_label_2
_geom_bond_site_symmetry_2
_geom_bond_distance
_geom_bond_publ_flag
Fe1 C6 . 1.785(2) yes
Fe1 C5 . 1.787(2) yes
Fe1 C4 . 1.814(3) yes
Fe1 S1 2_755 2.2515(6) yes
Fe1 S1 . 2.2600(7) yes
Fe1 Fe1 2_755 2.5359(6) yes
O1 C4 . 1.126(3) ?
O2 C5 . 1.133(3) ?
O3 C6 . 1.134(3) ?
O4 C2 . 1.190(3) ?
O5 C2 . 1.319(3) ?
O5 C3 . 1.440(4) ?
C1 C2 . 1.494(3) ?
C1 S1 . 1.828(2) ?
C1 H1A . 0.9700 ?
C1 H1B . 0.9700 ?
C3 H3A . 0.9600 ?
C3 H3B . 0.9600 ?
C3 H3C . 0.9600 ?
S1 Fe1 2_755 2.2515(6) ?

loop_
_geom_torsion_atom_site_label_1
_geom_torsion_atom_site_label_2
_geom_torsion_atom_site_label_3
_geom_torsion_atom_site_label_4
_geom_torsion_site_symmetry_1
_geom_torsion_site_symmetry_4
_geom_torsion
C3 O5 C2 O4 . . -2.2(4)
C3 O5 C2 C1 . . 176.8(2)
S1 C1 C2 O4 . . 101.7(3)
S1 C1 C2 O5 . . -77.3(2)
C6 Fe1 C4 O1 . . -77(11)
C5 Fe1 C4 O1 . . -17E1(10)
S1 Fe1 C4 O1 2_755 . 96(11)
S1 Fe1 C4 O1 . . 19(11)
Fe1 Fe1 C4 O1 2_755 . 55(11)
C6 Fe1 C5 O2 . . -86(15)
C4 Fe1 C5 O2 . . 14(15)
S1 Fe1 C5 O2 2_755 . 115(15)
S1 Fe1 C5 O2 . . 17E1(10)
Fe1 Fe1 C5 O2 2_755 . 17E1(10)
C5 Fe1 C6 O3 . . 44(16)
C4 Fe1 C6 O3 . . -56(16)
S1 Fe1 C6 O3 2_755 . 146(16)
S1 Fe1 C6 O3 . . -155(16)
Fe1 Fe1 C6 O3 2_755 . 149(16)
C2 C1 S1 Fe1 . 2_755 175.39(15)
C2 C1 S1 Fe1 . . 99.57(17)
C6 Fe1 S1 C1 . . 3.54(12)
C5 Fe1 S1 C1 . . 107.8(2)
C4 Fe1 S1 C1 . . -96.36(12)
S1 Fe1 S1 C1 2_755 . 164.91(9)
Fe1 Fe1 S1 C1 2_755 . 106.26(9)
C6 Fe1 S1 Fe1 . 2_755 -102.71(8)
C5 Fe1 S1 Fe1 . 2_755 1.5(2)
C4 Fe1 S1 Fe1 . 2_755 157.38(9)
S1 Fe1 S1 Fe1 2_755 2_755 58.66(3)
